data_7100754
loop_
_publ_author_name
F.Piestert
R.Fetouaki
M.Bogza
T.Oeser
J.Blumel

_publ_section_title
;
Easy one-pot syntheses of new dppm-type
linkers for immobilizations
;
_journal_name_full 'Chemical Communications'
_journal_paper_doi 10.1039/b413642j
_journal_year 2005
_chemical_formula_sum 'C41 H41 O P3 Si'
_chemical_formula_weight 670.74
_chemical_name_common ylide
_space_group_IT_number 2
_symmetry_cell_setting triclinic
_symmetry_space_group_name_Hall '-P 1'
_symmetry_space_group_name_H-M 'P -1'
_cell_angle_alpha 81.616(2)
_cell_angle_beta 81.460(2)
_cell_angle_gamma 73.455(2)
_cell_formula_units_Z 4
_cell_length_a 10.662(1)
_cell_length_b 11.165(1)
_cell_length_c 31.824(3)
_cell_measurement_temperature 100(2)
_cell_volume 3569.7(6)
_diffrn_ambient_temperature 100(2)
_exptl_crystal_density_diffrn 1.248
_cod_depositor_comments
;
The following automatic conversions were performed:
'_symmetry_cell_setting' value 'Triclinic' changed to 'triclinic'
according to '/home/saulius/struct/CIF-dictionaries/cif_core.dic'
dictionary named 'cif_core.dic' version 2.4.1 from 2010-06-29.

Automatic conversion script
Id: cif_fix_enum 1527 2010-12-29 10:47:43Z saulius 
;
_cod_database_code 7100754

loop_
_symmetry_equiv_pos_as_xyz
'x, y, z'
'-x, -y, -z'

loop_
_atom_site_label
_atom_site_type_symbol
_atom_site_fract_x
_atom_site_fract_y
_atom_site_fract_z
_atom_site_U_iso_or_equiv
_atom_site_adp_type
_atom_site_occupancy
_atom_site_symmetry_multiplicity
_atom_site_calc_flag
_atom_site_refinement_flags
_atom_site_disorder_assembly
_atom_site_disorder_group
P1 P 0.82006(8) 0.49536(8) 0.37962(3) 0.01373(19) Uani 1 1 d . . .
P2 P 0.85275(8) 0.73622(7) 0.39820(2) 0.01127(18) Uani 1 1 d . . .
P3 P 0.86348(8) 0.62319(7) 0.46264(2) 0.01308(19) Uani 1 1 d . . .
Si1 Si 0.90713(8) 0.69778(8) 0.30558(3) 0.0144(2) Uani 1 1 d . . .
O1 O 0.8571(2) 0.85331(19) 0.30397(6) 0.0188(5) Uani 1 1 d . . .
C1 C 0.8442(3) 0.6466(3) 0.36028(9) 0.0133(7) Uani 1 1 d . . .
C2 C 0.6881(3) 0.4763(3) 0.35194(9) 0.0134(7) Uani 1 1 d . . .
C3 C 0.5934(3) 0.5790(3) 0.33478(10) 0.0168(7) Uani 1 1 d . . .
C4 C 0.4890(3) 0.5624(3) 0.31686(10) 0.0196(8) Uani 1 1 d . . .
C5 C 0.4771(3) 0.4434(3) 0.31577(11) 0.0218(8) Uani 1 1 d . . .
C6 C 0.5687(3) 0.3409(3) 0.33313(11) 0.0227(8) Uani 1 1 d . . .
C7 C 0.6714(3) 0.3571(3) 0.35161(10) 0.0183(7) Uani 1 1 d . . .
C8 C 0.9660(3) 0.3850(3) 0.35435(10) 0.0148(7) Uani 1 1 d . . .
C9 C 0.9743(3) 0.3346(3) 0.31604(11) 0.0177(7) Uani 1 1 d . . .
C10 C 1.0933(3) 0.2605(3) 0.29820(11) 0.0225(8) Uani 1 1 d . . .
C11 C 1.2059(3) 0.2369(3) 0.31788(12) 0.0263(9) Uani 1 1 d . . .
C12 C 1.1993(4) 0.2840(3) 0.35653(12) 0.0268(9) Uani 1 1 d . . .
C13 C 1.0799(3) 0.3562(3) 0.37449(11) 0.0183(7) Uani 1 1 d . . .
C14 C 0.7248(3) 0.8840(3) 0.40121(9) 0.0125(7) Uani 1 1 d . . .
C15 C 0.7282(3) 0.9715(3) 0.42793(10) 0.0170(7) Uani 1 1 d . . .
C16 C 0.6233(3) 1.0758(3) 0.43309(11) 0.0227(8) Uani 1 1 d . . .
C17 C 0.5145(3) 1.0962(3) 0.41163(11) 0.0217(8) Uani 1 1 d . . .
C18 C 0.5112(3) 1.0126(3) 0.38396(11) 0.0202(8) Uani 1 1 d . . .
C19 C 0.6162(3) 0.9065(3) 0.37900(10) 0.0161(7) Uani 1 1 d . . .
C20 C 1.0089(3) 0.7774(3) 0.39159(9) 0.0137(7) Uani 1 1 d . . .
C21 C 1.1216(3) 0.6783(3) 0.39751(10) 0.0165(7) Uani 1 1 d . . .
C22 C 1.2434(3) 0.7012(3) 0.39451(10) 0.0207(8) Uani 1 1 d . . .
C23 C 1.2554(3) 0.8218(4) 0.38423(10) 0.0242(8) Uani 1 1 d . . .
C24 C 1.1459(3) 0.9191(4) 0.37607(11) 0.0221(8) Uani 1 1 d . . .
C25 C 1.0221(3) 0.8976(3) 0.38000(10) 0.0167(7) Uani 1 1 d . . .
C26 C 0.6925(3) 0.6321(3) 0.48514(10) 0.0135(7) Uani 1 1 d . . .
C27 C 0.5829(3) 0.6671(3) 0.46252(10) 0.0145(7) Uani 1 1 d . . .
C28 C 0.4585(3) 0.6688(3) 0.48389(11) 0.0170(7) Uani 1 1 d . . .
C29 C 0.4416(3) 0.6330(3) 0.52699(11) 0.0180(7) Uani 1 1 d . . .
C30 C 0.5507(3) 0.5965(3) 0.54974(11) 0.0179(7) Uani 1 1 d . . .
C31 C 0.6745(3) 0.5959(3) 0.52910(10) 0.0167(7) Uani 1 1 d . . .
C32 C 0.8997(3) 0.7328(3) 0.49443(9) 0.0129(7) Uani 1 1 d . . .
C33 C 1.0310(3) 0.7188(3) 0.49903(10) 0.0158(7) Uani 1 1 d . . .
C34 C 1.0669(3) 0.7976(3) 0.52194(11) 0.0229(8) Uani 1 1 d . . .
C35 C 0.9708(4) 0.8906(3) 0.54126(11) 0.0251(8) Uani 1 1 d . . .
C36 C 0.8397(3) 0.9034(3) 0.53862(11) 0.0211(8) Uani 1 1 d . . .
C37 C 0.8033(3) 0.8256(3) 0.51537(10) 0.0157(7) Uani 1 1 d . . .
C38 C 1.0900(4) 0.6491(4) 0.29267(12) 0.0231(8) Uani 1 1 d . . .
C39 C 0.8387(4) 0.6494(4) 0.26229(11) 0.0210(8) Uani 1 1 d . . .
C40 C 0.8927(4) 0.9409(4) 0.27054(13) 0.0302(9) Uani 1 1 d . . .
C41 C 0.8337(6) 1.0711(4) 0.28223(16) 0.0454(12) Uani 1 1 d . . .
H3 H 0.600(3) 0.658(3) 0.3333(9) 0.005(8) Uiso 1 1 d . . .
H4 H 0.423(3) 0.635(3) 0.3058(10) 0.015(8) Uiso 1 1 d . . .
H5 H 0.406(3) 0.436(3) 0.3024(10) 0.017(8) Uiso 1 1 d . . .
H6 H 0.557(3) 0.264(3) 0.3326(10) 0.022(9) Uiso 1 1 d . . .
H7 H 0.732(3) 0.284(3) 0.3640(9) 0.015(8) Uiso 1 1 d . . .
H9 H 0.902(3) 0.346(3) 0.3017(10) 0.013(8) Uiso 1 1 d . . .
H10 H 1.095(3) 0.227(3) 0.2718(10) 0.019(9) Uiso 1 1 d . . .
H11 H 1.284(3) 0.188(3) 0.3052(10) 0.017(8) Uiso 1 1 d . . .
H12 H 1.271(4) 0.270(3) 0.3686(12) 0.038(11) Uiso 1 1 d . . .
H13 H 1.072(3) 0.383(3) 0.4023(11) 0.021(9) Uiso 1 1 d . . .
H14 H 0.732(5) 1.087(5) 0.2877(16) 0.091(19) Uiso 1 1 d . . .
H15 H 0.802(3) 0.959(3) 0.4416(9) 0.009(8) Uiso 1 1 d . . .
H16 H 0.629(3) 1.133(3) 0.4502(10) 0.021(9) Uiso 1 1 d . . .
H17 H 0.442(3) 1.170(3) 0.4158(10) 0.017(8) Uiso 1 1 d . . .
H18 H 0.441(3) 1.028(3) 0.3689(9) 0.010(8) Uiso 1 1 d . . .
H19 H 0.614(3) 0.845(3) 0.3604(9) 0.008(8) Uiso 1 1 d . . .
H21 H 1.110(3) 0.598(3) 0.4030(10) 0.019(9) Uiso 1 1 d . . .
H22 H 1.318(3) 0.631(3) 0.3988(10) 0.019(9) Uiso 1 1 d . . .
H23 H 1.338(3) 0.835(3) 0.3816(10) 0.017(9) Uiso 1 1 d . . .
H24 H 1.148(3) 0.998(3) 0.3689(10) 0.015(9) Uiso 1 1 d . . .
H25 H 0.951(3) 0.964(3) 0.3746(10) 0.021(9) Uiso 1 1 d . . .
H27 H 0.590(3) 0.694(3) 0.4320(10) 0.015(8) Uiso 1 1 d . . .
H28 H 0.386(3) 0.697(3) 0.4683(10) 0.014(8) Uiso 1 1 d . . .
H29 H 0.357(3) 0.635(3) 0.5419(9) 0.012(8) Uiso 1 1 d . . .
H30 H 0.542(3) 0.568(3) 0.5788(10) 0.006(7) Uiso 1 1 d . . .
H31 H 0.742(3) 0.576(3) 0.5443(9) 0.009(8) Uiso 1 1 d . . .
H33 H 1.096(3) 0.653(3) 0.4872(9) 0.005(7) Uiso 1 1 d . . .
H34 H 1.156(3) 0.782(3) 0.5245(10) 0.016(9) Uiso 1 1 d . . .
H35 H 1.001(3) 0.944(3) 0.5556(10) 0.025(9) Uiso 1 1 d . . .
H36 H 0.773(3) 0.967(3) 0.5527(10) 0.019(9) Uiso 1 1 d . . .
H37 H 0.715(3) 0.836(3) 0.5141(9) 0.005(7) Uiso 1 1 d . . .
H38A H 1.114(3) 0.673(3) 0.2634(13) 0.036(11) Uiso 1 1 d . . .
H38B H 1.133(3) 0.682(3) 0.3091(11) 0.026(10) Uiso 1 1 d . . .
H38C H 1.121(3) 0.561(3) 0.2973(11) 0.025(10) Uiso 1 1 d . . .
H39A H 0.743(4) 0.678(4) 0.2645(13) 0.053(13) Uiso 1 1 d . . .
H39B H 0.869(3) 0.684(3) 0.2363(12) 0.032(10) Uiso 1 1 d . . .
H39C H 0.864(4) 0.558(4) 0.2628(12) 0.044(12) Uiso 1 1 d . . .
H40A H 0.989(4) 0.922(4) 0.2637(13) 0.051(12) Uiso 1 1 d . . .
H40B H 0.860(4) 0.926(4) 0.2451(13) 0.049(12) Uiso 1 1 d . . .
H41A H 0.872(5) 1.083(5) 0.3063(19) 0.10(2) Uiso 1 1 d . . .
H41B H 0.855(4) 1.130(4) 0.2608(14) 0.049(12) Uiso 1 1 d . . .
P4 P 0.41480(8) 0.12693(8) 0.14624(3) 0.01561(19) Uani 1 1 d . . .
P5 P 0.66208(8) 0.07830(8) 0.08927(3) 0.01413(19) Uani 1 1 d . . .
P6 P 0.56164(8) -0.05503(8) 0.07121(3) 0.0167(2) Uani 1 1 d . . .
Si2 Si 0.62207(9) 0.28694(8) 0.14541(3) 0.0170(2) Uani 1 1 d . . .
O2 O 0.7834(2) 0.2486(2) 0.13233(7) 0.0265(6) Uani 1 1 d . . .
C42 C 0.5734(3) 0.1535(3) 0.13159(9) 0.0143(7) Uani 1 1 d . . .
C43 C 0.4123(3) 0.0519(3) 0.20167(10) 0.0174(7) Uani 1 1 d . . .
C44 C 0.2990(3) 0.0201(3) 0.22196(11) 0.0220(8) Uani 1 1 d . . .
C45 C 0.2987(4) -0.0490(3) 0.26187(11) 0.0263(9) Uani 1 1 d . . .
C46 C 0.4116(4) -0.0878(3) 0.28213(11) 0.0254(8) Uani 1 1 d . . .
C47 C 0.5250(4) -0.0575(3) 0.26288(11) 0.0257(8) Uani 1 1 d . . .
C48 C 0.5248(3) 0.0111(3) 0.22273(11) 0.0219(8) Uani 1 1 d . . .
C49 C 0.3001(3) 0.2832(3) 0.15274(10) 0.0151(7) Uani 1 1 d . . .
C50 C 0.2522(3) 0.3553(3) 0.11589(11) 0.0226(8) Uani 1 1 d . . .
C51 C 0.1603(3) 0.4713(3) 0.11813(12) 0.0272(9) Uani 1 1 d . . .
C52 C 0.1135(4) 0.5173(3) 0.15708(12) 0.0296(9) Uani 1 1 d . . .
C53 C 0.1604(4) 0.4480(3) 0.19397(12) 0.0285(9) Uani 1 1 d . . .
C54 C 0.2521(3) 0.3318(3) 0.19152(11) 0.0191(8) Uani 1 1 d . . .
C55 C 0.8321(3) -0.0067(3) 0.09677(10) 0.0153(7) Uani 1 1 d . . .
C56 C 0.8665(3) -0.0443(3) 0.13817(11) 0.0194(7) Uani 1 1 d . . .
C57 C 0.9914(3) -0.1195(3) 0.14463(12) 0.0243(8) Uani 1 1 d . . .
C58 C 1.0835(3) -0.1571(3) 0.11042(12) 0.0260(8) Uani 1 1 d . . .
C59 C 1.0508(3) -0.1171(3) 0.06912(12) 0.0250(8) Uani 1 1 d . . .
C60 C 0.9260(3) -0.0435(3) 0.06244(11) 0.0200(8) Uani 1 1 d . . .
C61 C 0.6714(3) 0.1870(3) 0.04070(9) 0.0151(7) Uani 1 1 d . . .
C62 C 0.7712(3) 0.2478(3) 0.03150(10) 0.0194(8) Uani 1 1 d . . .
C63 C 0.7636(4) 0.3460(3) -0.00114(11) 0.0248(8) Uani 1 1 d . . .
C64 C 0.6576(4) 0.3836(3) -0.02462(11) 0.0252(8) Uani 1 1 d . . .
C65 C 0.5581(4) 0.3236(3) -0.01616(11) 0.0240(8) Uani 1 1 d . . .
C66 C 0.5637(3) 0.2269(3) 0.01707(11) 0.0212(8) Uani 1 1 d . . .
C67 C 0.5481(3) -0.1619(3) 0.11991(10) 0.0213(8) Uani 1 1 d . . .
C68 C 0.4238(4) -0.1800(3) 0.13249(12) 0.0301(9) Uani 1 1 d . . .
C69 C 0.3976(5) -0.2587(4) 0.16781(13) 0.0426(11) Uani 1 1 d . . .
C70 C 0.4975(5) -0.3234(4) 0.19191(13) 0.0428(12) Uani 1 1 d . . .
C71 C 0.6221(6) -0.3085(4) 0.18062(13) 0.0448(12) Uani 1 1 d . . .
C72 C 0.6484(5) -0.2280(3) 0.14472(13) 0.0338(10) Uani 1 1 d . . .
C73 C 0.6963(3) -0.1487(3) 0.03613(10) 0.0178(7) Uani 1 1 d . . .
C74 C 0.7625(3) -0.2740(3) 0.04665(12) 0.0280(9) Uani 1 1 d . . .
C75 C 0.8540(4) -0.3404(4) 0.01687(14) 0.0370(10) Uani 1 1 d . . .
C76 C 0.8812(4) -0.2848(4) -0.02354(14) 0.0385(10) Uani 1 1 d . . .
C77 C 0.8159(4) -0.1609(4) -0.03474(12) 0.0321(9) Uani 1 1 d . . .
C78 C 0.7235(3) -0.0944(4) -0.00539(11) 0.0240(8) Uani 1 1 d . . .
C79 C 0.5839(5) 0.3120(4) 0.20323(12) 0.0274(9) Uani 1 1 d . . .
C80 C 0.5513(4) 0.4396(3) 0.11402(12) 0.0239(8) Uani 1 1 d . . .
C81 C 0.8695(4) 0.3166(4) 0.14084(15) 0.0324(9) Uani 1 1 d . . .
C82 C 0.9793(5) 0.2280(5) 0.16259(17) 0.0666(15) Uani 1 1 d . . .
H82A H 0.9435 0.1852 0.1887 0.100 Uiso 1 1 calc R . .
H82B H 1.0367 0.2748 0.1699 0.100 Uiso 1 1 calc R . .
H82C H 1.0303 0.1657 0.1435 0.100 Uiso 1 1 calc R . .
H44 H 0.221(3) 0.042(3) 0.2088(10) 0.023(9) Uiso 1 1 d . . .
H45 H 0.221(3) -0.067(3) 0.2753(9) 0.006(7) Uiso 1 1 d . . .
H46 H 0.409(3) -0.133(3) 0.3101(12) 0.030(10) Uiso 1 1 d . . .
H47 H 0.609(4) -0.085(3) 0.2754(12) 0.041(11) Uiso 1 1 d . . .
H48 H 0.600(3) 0.028(3) 0.2105(9) 0.011(8) Uiso 1 1 d . . .
H50 H 0.288(3) 0.320(3) 0.0886(11) 0.028(10) Uiso 1 1 d . . .
H51 H 0.128(3) 0.515(3) 0.0918(11) 0.021(9) Uiso 1 1 d . . .
H52 H 0.054(4) 0.598(4) 0.1589(11) 0.036(10) Uiso 1 1 d . . .
H53 H 0.126(3) 0.476(3) 0.2217(11) 0.025(9) Uiso 1 1 d . . .
H54 H 0.283(3) 0.289(3) 0.2152(9) 0.001(7) Uiso 1 1 d . . .
H56 H 0.802(3) -0.019(3) 0.1613(10) 0.019(9) Uiso 1 1 d . . .
H57 H 1.011(3) -0.142(3) 0.1730(10) 0.018(9) Uiso 1 1 d . . .
H58 H 1.172(4) -0.216(3) 0.1144(11) 0.041(11) Uiso 1 1 d . . .
H59 H 1.113(3) -0.143(3) 0.0454(11) 0.033(10) Uiso 1 1 d . . .
H60 H 0.904(3) -0.018(3) 0.0347(10) 0.011(8) Uiso 1 1 d . . .
H62 H 0.844(3) 0.228(3) 0.0476(10) 0.019(9) Uiso 1 1 d . . .
H63 H 0.832(3) 0.387(3) -0.0065(11) 0.029(10) Uiso 1 1 d . . .
H64 H 0.653(3) 0.455(3) -0.0455(9) 0.004(7) Uiso 1 1 d . . .
H65 H 0.474(3) 0.352(3) -0.0308(11) 0.032(10) Uiso 1 1 d . . .
H66 H 0.496(3) 0.187(3) 0.0227(10) 0.018(9) Uiso 1 1 d . . .
H68 H 0.355(4) -0.134(4) 0.1168(13) 0.048(13) Uiso 1 1 d . . .
H69 H 0.310(4) -0.273(4) 0.1776(13) 0.050(13) Uiso 1 1 d . . .
H70 H 0.477(4) -0.379(4) 0.2146(13) 0.049(12) Uiso 1 1 d . . .
H71 H 0.700(4) -0.348(4) 0.1922(12) 0.038(12) Uiso 1 1 d . . .
H72 H 0.735(3) -0.221(3) 0.1378(10) 0.018(9) Uiso 1 1 d . . .
H74 H 0.741(3) -0.317(3) 0.0748(12) 0.034(10) Uiso 1 1 d . . .
H75 H 0.894(4) -0.425(4) 0.0256(12) 0.038(11) Uiso 1 1 d . . .
H76 H 0.941(4) -0.327(4) -0.0425(13) 0.046(12) Uiso 1 1 d . . .
H77 H 0.836(3) -0.123(3) -0.0648(11) 0.028(9) Uiso 1 1 d . . .
H78 H 0.677(3) -0.009(3) -0.0127(10) 0.023(9) Uiso 1 1 d . . .
H79A H 0.623(3) 0.378(3) 0.2087(11) 0.034(10) Uiso 1 1 d . . .
H79B H 0.617(4) 0.246(4) 0.2209(15) 0.064(15) Uiso 1 1 d . . .
H79C H 0.494(5) 0.334(5) 0.2100(16) 0.089(19) Uiso 1 1 d . . .
H80A H 0.596(3) 0.496(3) 0.1175(11) 0.031(10) Uiso 1 1 d . . .
H80B H 0.456(3) 0.472(3) 0.1226(9) 0.014(8) Uiso 1 1 d . . .
H80C H 0.568(3) 0.430(3) 0.0827(12) 0.037(11) Uiso 1 1 d . . .
H81A H 0.907(4) 0.351(4) 0.1142(14) 0.053(13) Uiso 1 1 d . . .
H81B H 0.821(5) 0.384(5) 0.1608(16) 0.088(17) Uiso 1 1 d . . .

loop_
_atom_site_aniso_label
_atom_site_aniso_U_11
_atom_site_aniso_U_22
_atom_site_aniso_U_33
_atom_site_aniso_U_23
_atom_site_aniso_U_13
_atom_site_aniso_U_12
P1 0.0150(4) 0.0131(4) 0.0129(4) -0.0031(3) -0.0008(3) -0.0030(3)
P2 0.0124(4) 0.0109(4) 0.0100(4) -0.0016(3) -0.0012(3) -0.0021(3)
P3 0.0150(4) 0.0131(4) 0.0109(4) -0.0010(3) -0.0023(3) -0.0031(3)
Si1 0.0160(5) 0.0168(5) 0.0105(4) -0.0026(4) -0.0017(4) -0.0037(4)
O1 0.0251(13) 0.0181(12) 0.0127(11) 0.0006(10) -0.0014(10) -0.0065(10)
C1 0.0151(16) 0.0116(16) 0.0124(16) -0.0034(13) -0.0007(13) -0.0017(13)
C2 0.0106(16) 0.0196(17) 0.0111(16) -0.0059(14) 0.0041(13) -0.0064(14)
C3 0.0175(18) 0.0153(18) 0.0189(18) -0.0071(15) 0.0011(14) -0.0054(15)
C4 0.0118(17) 0.025(2) 0.0199(18) -0.0029(16) -0.0014(14) -0.0010(15)
C5 0.0165(18) 0.034(2) 0.0195(18) -0.0069(16) -0.0039(15) -0.0109(16)
C6 0.027(2) 0.024(2) 0.0213(19) -0.0075(16) 0.0055(16) -0.0155(17)
C7 0.0193(18) 0.0171(18) 0.0173(18) -0.0015(15) 0.0021(15) -0.0054(15)
C8 0.0152(17) 0.0109(16) 0.0182(17) -0.0008(14) 0.0012(14) -0.0052(13)
C9 0.0187(18) 0.0119(17) 0.0215(18) -0.0025(14) 0.0002(15) -0.0033(14)
C10 0.028(2) 0.0149(18) 0.023(2) -0.0046(16) 0.0049(16) -0.0058(16)
C11 0.0168(19) 0.0167(19) 0.035(2) -0.0018(17) 0.0094(17) 0.0045(15)
C12 0.0175(19) 0.025(2) 0.034(2) 0.0072(17) -0.0066(17) -0.0022(16)
C13 0.0198(18) 0.0132(17) 0.0205(19) -0.0001(15) -0.0049(15) -0.0018(14)
C14 0.0171(17) 0.0118(16) 0.0079(15) -0.0001(13) 0.0016(13) -0.0047(13)
C15 0.0210(18) 0.0129(17) 0.0161(17) -0.0002(14) -0.0060(15) -0.0015(15)
C16 0.033(2) 0.0151(18) 0.0192(18) -0.0057(16) -0.0066(16) -0.0019(16)
C17 0.0228(19) 0.0150(18) 0.0211(19) -0.0009(15) -0.0007(15) 0.0033(15)
C18 0.0147(18) 0.0201(19) 0.0251(19) -0.0008(16) -0.0045(16) -0.0030(15)
C19 0.0196(18) 0.0117(17) 0.0185(17) -0.0018(14) -0.0016(14) -0.0069(14)
C20 0.0165(17) 0.0177(17) 0.0082(15) -0.0048(13) 0.0001(13) -0.0057(14)
C21 0.0166(18) 0.0193(19) 0.0137(17) -0.0026(15) -0.0015(14) -0.0046(15)
C22 0.0143(18) 0.032(2) 0.0131(17) -0.0026(16) -0.0025(14) -0.0013(16)
C23 0.0160(19) 0.046(2) 0.0148(18) -0.0049(17) 0.0017(15) -0.0157(18)
C24 0.028(2) 0.025(2) 0.0171(18) -0.0036(16) -0.0001(15) -0.0146(17)
C25 0.0203(18) 0.0201(19) 0.0101(16) -0.0038(14) -0.0007(14) -0.0054(16)
C26 0.0156(16) 0.0109(16) 0.0151(16) -0.0050(13) 0.0002(13) -0.0044(13)
C27 0.0201(18) 0.0100(16) 0.0141(17) -0.0013(14) -0.0027(14) -0.0047(14)
C28 0.0169(18) 0.0092(16) 0.0253(19) -0.0041(14) -0.0065(15) -0.0011(14)
C29 0.0149(18) 0.0126(17) 0.0257(19) -0.0073(15) 0.0058(15) -0.0039(14)
C30 0.028(2) 0.0110(17) 0.0132(18) -0.0007(14) 0.0016(15) -0.0045(14)
C31 0.0204(18) 0.0150(18) 0.0147(17) -0.0031(14) -0.0039(15) -0.0031(15)
C32 0.0172(17) 0.0126(16) 0.0072(15) 0.0015(13) -0.0003(13) -0.0032(13)
C33 0.0171(17) 0.0173(18) 0.0120(16) 0.0007(14) -0.0039(14) -0.0031(15)
C34 0.0174(19) 0.030(2) 0.0227(19) -0.0038(16) -0.0054(16) -0.0066(16)
C35 0.031(2) 0.030(2) 0.0207(19) -0.0081(17) -0.0015(16) -0.0163(18)
C36 0.0237(19) 0.0198(19) 0.0186(18) -0.0062(15) 0.0010(15) -0.0036(16)
C37 0.0175(18) 0.0190(18) 0.0117(16) 0.0011(14) -0.0031(14) -0.0074(15)
C38 0.022(2) 0.032(2) 0.016(2) -0.0029(18) -0.0021(16) -0.0089(18)
C39 0.024(2) 0.028(2) 0.0117(18) -0.0036(16) -0.0050(15) -0.0051(17)
C40 0.029(2) 0.027(2) 0.030(2) 0.0086(18) 0.0004(18) -0.0087(18)
C41 0.081(4) 0.018(2) 0.038(3) 0.008(2) -0.013(3) -0.018(2)
P4 0.0163(4) 0.0164(4) 0.0125(4) -0.0013(4) -0.0006(3) -0.0025(4)
P5 0.0145(4) 0.0156(4) 0.0120(4) -0.0017(3) -0.0022(3) -0.0031(3)
P6 0.0181(4) 0.0177(5) 0.0149(4) -0.0008(4) -0.0045(4) -0.0047(4)
Si2 0.0186(5) 0.0176(5) 0.0149(5) -0.0027(4) -0.0035(4) -0.0039(4)
O2 0.0201(13) 0.0270(14) 0.0355(14) -0.0121(12) -0.0021(11) -0.0075(11)
C42 0.0163(17) 0.0126(16) 0.0121(16) -0.0008(13) -0.0020(13) -0.0006(13)
C43 0.0208(18) 0.0144(17) 0.0135(16) -0.0012(14) 0.0012(14) -0.0012(14)
C44 0.0186(19) 0.0204(19) 0.025(2) -0.0049(16) 0.0027(16) -0.0029(15)
C45 0.029(2) 0.024(2) 0.025(2) -0.0014(16) 0.0123(17) -0.0126(17)
C46 0.032(2) 0.022(2) 0.0149(18) 0.0014(16) 0.0050(16) -0.0012(17)
C47 0.025(2) 0.024(2) 0.0191(19) -0.0004(16) 0.0006(16) 0.0049(16)
C48 0.0178(19) 0.025(2) 0.0191(19) 0.0004(16) 0.0029(15) -0.0033(16)
C49 0.0110(16) 0.0176(17) 0.0174(17) -0.0016(14) -0.0001(13) -0.0060(13)
C50 0.0206(19) 0.028(2) 0.0172(18) -0.0010(16) -0.0001(15) -0.0051(16)
C51 0.024(2) 0.028(2) 0.023(2) 0.0059(17) -0.0010(17) -0.0017(17)
C52 0.026(2) 0.0150(19) 0.040(2) 0.0019(18) 0.0039(18) 0.0007(16)
C53 0.032(2) 0.026(2) 0.024(2) -0.0072(17) 0.0039(17) -0.0026(17)
C54 0.0180(18) 0.0233(19) 0.0148(18) -0.0020(16) -0.0010(15) -0.0043(15)
C55 0.0170(17) 0.0102(16) 0.0185(17) -0.0012(14) -0.0002(14) -0.0046(14)
C56 0.0183(18) 0.0184(18) 0.0185(18) -0.0033(15) -0.0005(15) -0.0002(15)
C57 0.029(2) 0.023(2) 0.021(2) 0.0010(16) -0.0075(17) -0.0053(16)
C58 0.0170(19) 0.024(2) 0.035(2) -0.0019(17) -0.0044(17) -0.0025(16)
C59 0.0202(19) 0.027(2) 0.026(2) -0.0071(17) 0.0026(17) -0.0035(16)
C60 0.0172(18) 0.0242(19) 0.0192(19) -0.0038(16) -0.0029(15) -0.0053(15)
C61 0.0205(17) 0.0134(16) 0.0106(16) -0.0030(13) -0.0020(14) -0.0024(14)
C62 0.0185(18) 0.0226(19) 0.0172(18) -0.0042(15) -0.0008(15) -0.0052(15)
C63 0.028(2) 0.024(2) 0.0222(19) -0.0007(16) 0.0021(16) -0.0109(17)
C64 0.033(2) 0.0190(19) 0.0182(19) 0.0062(16) 0.0007(16) -0.0041(17)
C65 0.025(2) 0.0220(19) 0.0214(19) 0.0042(16) -0.0055(16) -0.0013(16)
C66 0.0218(19) 0.0208(19) 0.0204(18) -0.0022(15) -0.0011(15) -0.0056(16)
C67 0.031(2) 0.0149(18) 0.0185(18) -0.0047(15) -0.0049(15) -0.0045(15)
C68 0.030(2) 0.022(2) 0.032(2) 0.0005(18) 0.0067(19) -0.0045(17)
C69 0.055(3) 0.031(2) 0.035(2) 0.001(2) 0.014(2) -0.011(2)
C70 0.088(4) 0.026(2) 0.019(2) -0.0040(19) 0.004(2) -0.027(3)
C71 0.091(4) 0.028(2) 0.027(2) 0.0057(19) -0.038(3) -0.023(3)
C72 0.051(3) 0.022(2) 0.037(2) 0.0011(18) -0.024(2) -0.017(2)
C73 0.0171(17) 0.0197(18) 0.0211(18) -0.0065(15) -0.0065(14) -0.0080(14)
C74 0.027(2) 0.026(2) 0.030(2) -0.0070(18) 0.0039(17) -0.0064(17)
C75 0.031(2) 0.020(2) 0.056(3) -0.011(2) 0.005(2) -0.0019(18)
C76 0.033(2) 0.044(3) 0.042(3) -0.025(2) 0.007(2) -0.010(2)
C77 0.031(2) 0.048(3) 0.020(2) -0.0140(19) 0.0007(17) -0.013(2)
C78 0.0233(19) 0.030(2) 0.0202(19) -0.0074(17) -0.0055(16) -0.0055(17)
C79 0.041(3) 0.026(2) 0.019(2) -0.0052(18) -0.0077(19) -0.013(2)
C80 0.029(2) 0.023(2) 0.022(2) -0.0016(16) -0.0081(17) -0.0081(18)
C81 0.029(2) 0.034(2) 0.041(2) -0.007(2) -0.003(2) -0.0174(19)
C82 0.054(3) 0.080(4) 0.082(4) 0.026(3) -0.038(3) -0.046(3)

loop_
_geom_bond_atom_site_label_1
_geom_bond_atom_site_label_2
_geom_bond_distance
_geom_bond_site_symmetry_2
_geom_bond_publ_flag
P1 C1 1.787(3) . ?
P1 C2 1.843(3) . ?
P1 C8 1.847(3) . ?
P2 C1 1.704(3) . ?
P2 C14 1.822(3) . ?
P2 C20 1.825(3) . ?
P2 P3 2.2458(11) . ?
P3 C26 1.837(3) . ?
P3 C32 1.848(3) . ?
Si1 O1 1.660(2) . ?
Si1 C1 1.841(3) . ?
Si1 C39 1.860(3) . ?
Si1 C38 1.868(4) . ?
O1 C40 1.421(4) . ?
C2 C7 1.394(4) . ?
C2 C3 1.398(4) . ?
C3 C4 1.391(4) . ?
C3 H3 0.89(3) . ?
C4 C5 1.376(5) . ?
C4 H4 0.97(3) . ?
C5 C6 1.381(5) . ?
C5 H5 0.95(3) . ?
C6 C7 1.382(5) . ?
C6 H6 0.91(3) . ?
C7 H7 0.96(3) . ?
C8 C13 1.392(4) . ?
C8 C9 1.397(4) . ?
C9 C10 1.394(4) . ?
C9 H9 0.92(3) . ?
C10 C11 1.377(5) . ?
C10 H10 0.96(3) . ?
C11 C12 1.392(5) . ?
C11 H11 0.93(3) . ?
C12 C13 1.390(5) . ?
C12 H12 0.87(4) . ?
C13 H13 0.96(3) . ?
C14 C19 1.389(4) . ?
C14 C15 1.396(4) . ?
C15 C16 1.376(5) . ?
C15 H15 0.92(3) . ?
C16 C17 1.380(5) . ?
C16 H16 0.91(3) . ?
C17 C18 1.384(5) . ?
C17 H17 0.97(3) . ?
C18 C19 1.388(4) . ?
C18 H18 0.91(3) . ?
C19 H19 0.98(3) . ?
C20 C25 1.380(4) . ?
C20 C21 1.397(4) . ?
C21 C22 1.381(5) . ?
C21 H21 0.93(3) . ?
C22 C23 1.376(5) . ?
C22 H22 0.95(3) . ?
C23 C24 1.377(5) . ?
C23 H23 0.92(3) . ?
C24 C25 1.392(5) . ?
C24 H24 0.88(3) . ?
C25 H25 0.91(3) . ?
C26 C27 1.395(4) . ?
C26 C31 1.399(4) . ?
C27 C28 1.393(4) . ?
C27 H27 0.97(3) . ?
C28 C29 1.372(5) . ?
C28 H28 0.94(3) . ?
C29 C30 1.392(5) . ?
C29 H29 0.95(3) . ?
C30 C31 1.383(4) . ?
C30 H30 0.93(3) . ?
C31 H31 0.89(3) . ?
C32 C33 1.391(4) . ?
C32 C37 1.402(4) . ?
C33 C34 1.384(5) . ?
C33 H33 0.94(3) . ?
C34 C35 1.378(5) . ?
C34 H34 0.92(3) . ?
C35 C36 1.378(5) . ?
C35 H35 0.95(3) . ?
C36 C37 1.385(5) . ?
C36 H36 0.96(3) . ?
C37 H37 0.92(3) . ?
C38 H38A 0.95(4) . ?
C38 H38B 0.92(4) . ?
C38 H38C 0.94(4) . ?
C39 H39A 0.97(4) . ?
C39 H39B 0.92(4) . ?
C39 H39C 0.97(4) . ?
C40 C41 1.488(6) . ?
C40 H40A 0.98(4) . ?
C40 H40B 0.98(4) . ?
C41 H14 1.03(5) . ?
C41 H41A 0.96(6) . ?
C41 H41B 0.92(4) . ?
P4 C42 1.782(3) . ?
P4 C43 1.839(3) . ?
P4 C49 1.843(3) . ?
P5 C42 1.706(3) . ?
P5 C55 1.823(3) . ?
P5 C61 1.830(3) . ?
P5 P6 2.2436(12) . ?
P6 C67 1.827(3) . ?
P6 C73 1.847(3) . ?
Si2 O2 1.654(2) . ?
Si2 C42 1.840(3) . ?
Si2 C80 1.862(4) . ?
Si2 C79 1.869(4) . ?
O2 C81 1.421(4) . ?
C43 C48 1.390(5) . ?
C43 C44 1.396(4) . ?
C44 C45 1.387(5) . ?
C44 H44 0.94(3) . ?
C45 C46 1.380(5) . ?
C45 H45 0.93(3) . ?
C46 C47 1.379(5) . ?
C46 H46 0.96(4) . ?
C47 C48 1.391(5) . ?
C47 H47 0.98(4) . ?
C48 H48 0.89(3) . ?
C49 C54 1.389(4) . ?
C49 C50 1.397(4) . ?
C50 C51 1.387(5) . ?
C50 H50 0.99(3) . ?
C51 C52 1.381(5) . ?
C51 H51 0.96(3) . ?
C52 C53 1.384(5) . ?
C52 H52 0.95(4) . ?
C53 C54 1.389(5) . ?
C53 H53 0.96(3) . ?
C54 H54 0.88(3) . ?
C55 C60 1.392(4) . ?
C55 C56 1.393(4) . ?
C56 C57 1.384(5) . ?
C56 H56 0.95(3) . ?
C57 C58 1.381(5) . ?
C57 H57 0.94(3) . ?
C58 C59 1.387(5) . ?
C58 H58 1.00(4) . ?
C59 C60 1.379(5) . ?
C59 H59 0.95(4) . ?
C60 H60 0.93(3) . ?
C61 C62 1.393(4) . ?
C61 C66 1.396(4) . ?
C62 C63 1.390(5) . ?
C62 H62 0.95(3) . ?
C63 C64 1.379(5) . ?
C63 H63 0.95(4) . ?
C64 C65 1.383(5) . ?
C64 H64 0.96(3) . ?
C65 C66 1.392(5) . ?
C65 H65 1.02(3) . ?
C66 H66 0.94(3) . ?
C67 C68 1.390(5) . ?
C67 C72 1.393(5) . ?
C68 C69 1.368(5) . ?
C68 H68 0.93(4) . ?
C69 C70 1.374(6) . ?
C69 H69 0.99(4) . ?
C70 C71 1.375(6) . ?
C70 H70 0.92(4) . ?
C71 C72 1.393(6) . ?
C71 H71 0.93(4) . ?
C72 H72 0.94(3) . ?
C73 C74 1.393(5) . ?
C73 C78 1.396(5) . ?
C74 C75 1.385(5) . ?
C74 H74 0.98(4) . ?
C75 C76 1.372(6) . ?
C75 H75 0.94(4) . ?
C76 C77 1.381(6) . ?
C76 H76 0.89(4) . ?
C77 C78 1.381(5) . ?
C77 H77 1.01(3) . ?
C78 H78 0.96(3) . ?
C79 H79A 0.99(4) . ?
C79 H79B 0.88(5) . ?
C79 H79C 0.92(5) . ?
C80 H80A 0.92(4) . ?
C80 H80B 0.99(3) . ?
C80 H80C 1.00(4) . ?
C81 C82 1.487(6) . ?
C81 H81A 0.96(4) . ?
C81 H81B 1.03(5) . ?
C82 H82A 0.9800 . ?
C82 H82B 0.9800 . ?
C82 H82C 0.9800 . ?

loop_
_cod_related_entry_id
_cod_related_entry_database
_cod_related_entry_code
1 ChemSpider 30652963
